data_4509804
loop_
_publ_author_name
'Carlucci, Lucia'
'Ciani, Gianfranco'
'Garc\'ia-Ruiz, Juan Manuel'
'Moret, Massimo'
'Proserpio, Davide M.'
'Rizzato, Silvia'

_publ_section_title
;
 Crystallization Behavior of Coordination Polymers. 1. Kinetic and
 Thermodynamic Features of 1,3-Bis(4-pyridyl)propane/MCl2Systems
;
_journal_issue 12
_journal_name_full 'Crystal Growth &amp; Design'
_journal_page_first 5024
_journal_paper_doi 10.1021/cg900985w
_journal_volume 9
_journal_year 2009
_chemical_formula_sum 'C26 H34 Cl2 Co N4 O3'
_chemical_formula_weight 580.420
_space_group_IT_number 88
_symmetry_cell_setting tetragonal
_symmetry_Int_Tables_number 88
_symmetry_space_group_name_Hall '-I 4ad'
_symmetry_space_group_name_H-M 'I 41/a :2'
_atom_sites_solution_hydrogens geom
_atom_sites_solution_primary direct
_atom_sites_solution_secondary difmap
_cell_angle_alpha 90
_cell_angle_beta 90
_cell_angle_gamma 90
_cell_formula_units_Z 16
_cell_length_a 17.187(1)
_cell_length_b 17.187(1)
_cell_length_c 42.299(3)
_cell_measurement_reflns_used 860
_cell_measurement_temperature 293(2)
_cell_measurement_theta_max 20.0
_cell_measurement_theta_min 2.0
_cell_volume 12494.8(14)
_computing_cell_refinement 'Bruker-AXS SAINT Software'
_computing_data_collection 'Bruker-AXS SMART Software'
_computing_data_reduction 'Bruker-AXS SAINT Software'
_computing_publication_material 'WinGX v1.70.01(L.J. Farrugia, 1999)'
_computing_structure_refinement 'SHELXL-97 (Sheldrick, 1997)'
_computing_structure_solution 'SHELXS-97 (Sheldrick, 1997)'
_diffrn_ambient_temperature 293(2)
_diffrn_detector CCD_plate
_diffrn_measured_fraction_theta_full 0.998
_diffrn_measured_fraction_theta_max 0.998
_diffrn_measurement_device SMART
_diffrn_measurement_method omega-scan
_diffrn_radiation_monochromator graphite
_diffrn_radiation_type MoK\a
_diffrn_radiation_wavelength 0.71073
_diffrn_reflns_av_R_equivalents 0.214
_diffrn_reflns_av_unetI/netI 0.111
_diffrn_reflns_limit_h_max 18
_diffrn_reflns_limit_h_min -18
_diffrn_reflns_limit_k_max 18
_diffrn_reflns_limit_k_min -18
_diffrn_reflns_limit_l_max 44
_diffrn_reflns_limit_l_min -44
_diffrn_reflns_number 42450
_diffrn_reflns_theta_full 22.01
_diffrn_reflns_theta_max 22.01
_diffrn_reflns_theta_min 1.28
_diffrn_standards_decay_% 0
_exptl_absorpt_coefficient_mu 0.751
_exptl_absorpt_correction_T_max 0.9140
_exptl_absorpt_correction_T_min 0.6339
_exptl_absorpt_correction_type empirical
_exptl_absorpt_process_details 'Sadabs 2.01 (Bruker AXS, 1999)'
_exptl_crystal_colour pink
_exptl_crystal_density_diffrn 1.234
_exptl_crystal_density_method 'not measured'
_exptl_crystal_description bipyramidal
_exptl_crystal_F_000 4848
_exptl_crystal_size_max 0.35
_exptl_crystal_size_mid 0.12
_exptl_crystal_size_min 0.12
_refine_diff_density_max 1.03
_refine_diff_density_min -1.198
_refine_diff_density_rms 0.186
_refine_ls_extinction_method none
_refine_ls_goodness_of_fit_ref 1.465
_refine_ls_hydrogen_treatment constr
_refine_ls_matrix_type full
_refine_ls_number_parameters 301
_refine_ls_number_reflns 3835
_refine_ls_number_restraints 0
_refine_ls_restrained_S_all 1.465
_refine_ls_R_factor_all 0.2449
_refine_ls_R_factor_gt 0.13
_refine_ls_shift/su_max 0.002
_refine_ls_shift/su_mean 0
_refine_ls_structure_factor_coef Fsqd
_refine_ls_weighting_details 'calc w=1/[\s^2^(Fo^2^)+(0.2000P)^2^+0.0000P] where P=(Fo^2^+2Fc^2^)/3'
_refine_ls_weighting_scheme calc
_refine_ls_wR_factor_gt 0.3992
_refine_ls_wR_factor_ref 0.4657
_reflns_number_gt 1653
_reflns_number_total 3835
_reflns_threshold_expression >2sigma(I)
_cod_data_source_file cg900985wsup1.cif
_cod_data_source_block 3Co
_cod_depositor_comments
;
The following automatic conversions were performed:

'_symmetry_cell_setting' value 'Tetragonal' changed to 'tetragonal'
according to /home/saulius/struct/CIF-dictionaries/cif_core.dic
dictionary named 'cif_core.dic' version 2.4.2 from 2011-04-26.

Automatic conversion script
Id: cif_fix_values 1891 2012-01-12 08:04:46Z andrius 
;
_cod_original_sg_symbol_H-M 'I 41/a'
_cod_database_code 4509804

loop_
_symmetry_equiv_pos_as_xyz
'x, y, z'
'-x, -y+1/2, z'
'-y+3/4, x+1/4, z+1/4'
'y+1/4, -x+1/4, z+1/4'
'x+1/2, y+1/2, z+1/2'
'-x+1/2, -y+1, z+1/2'
'-y+5/4, x+3/4, z+3/4'
'y+3/4, -x+3/4, z+3/4'
'-x, -y, -z'
'x, y-1/2, -z'
'y-3/4, -x-1/4, -z-1/4'
'-y-1/4, x-1/4, -z-1/4'
'-x+1/2, -y+1/2, -z+1/2'
'x+1/2, y, -z+1/2'
'y-1/4, -x+1/4, -z+1/4'
'-y+1/4, x+1/4, -z+1/4'

loop_
_atom_site_label
_atom_site_type_symbol
_atom_site_fract_x
_atom_site_fract_y
_atom_site_fract_z
_atom_site_U_iso_or_equiv
_atom_site_adp_type
_atom_site_occupancy
_atom_site_symmetry_multiplicity
_atom_site_calc_flag
_atom_site_refinement_flags
O1W O 0.5 0.75 0.5987(5) 0.098(7) Uiso 1 2 d S
O2W O 0.403(4) 0.951(4) 0.5989(14) 0.26(3) Uiso 0.5 1 d P
O5W O 0.644(3) 0.810(3) 0.5240(13) 0.22(2) Uiso 0.5 1 d P
O4W O 0.581(3) 0.808(3) 0.5677(13) 0.21(2) Uiso 0.5 1 d P
O3W O 0.404(2) 0.858(2) 0.6008(8) 0.116(11) Uiso 0.5 1 d P
O6W O 0.579(3) 0.922(3) 0.5598(11) 0.20(2) Uiso 0.5 1 d P
Co1 Co 1 1.25 0.71963(6) 0.0305(9) Uani 1 2 d S
Cl1 Cl 0.8996(2) 1.3513(2) 0.71935(10) 0.0457(12) Uani 1 1 d .
N1 N 0.9383(7) 1.1849(7) 0.6841(3) 0.036(3) Uani 1 1 d .
C11 C 0.9333(9) 1.1044(9) 0.6844(4) 0.040(4) Uani 1 1 d .
H11 H 0.9603 1.0782 0.7003 0.048 Uiso 1 1 calc R
C12 C 0.8917(9) 1.0599(9) 0.6632(4) 0.047(5) Uani 1 1 d .
H12 H 0.8914 1.0059 0.6649 0.056 Uiso 1 1 calc R
C13 C 0.8506(9) 1.0958(11) 0.6395(4) 0.047(5) Uani 1 1 d .
C14 C 0.8561(9) 1.1785(9) 0.6374(4) 0.038(4) Uani 1 1 d .
H14 H 0.8323 1.2052 0.621 0.046 Uiso 1 1 calc R
C15 C 0.8976(9) 1.2182(9) 0.6605(4) 0.044(4) Uani 1 1 d .
H15 H 0.8973 1.2722 0.6596 0.052 Uiso 1 1 calc R
N2 N 0.9360(7) 0.8171(7) 0.5054(3) 0.041(4) Uani 1 1 d .
C21 C 0.8994(10) 0.7843(9) 0.5294(4) 0.049(5) Uani 1 1 d .
H21 H 0.9036 0.7306 0.5316 0.058 Uiso 1 1 calc R
C22 C 0.8571(10) 0.8224(9) 0.5507(4) 0.049(5) Uani 1 1 d .
H22 H 0.831 0.7956 0.5665 0.059 Uiso 1 1 calc R
C23 C 0.8524(9) 0.9016(10) 0.5488(4) 0.040(4) Uani 1 1 d .
C24 C 0.8900(9) 0.9356(9) 0.5252(4) 0.038(4) Uani 1 1 d .
H24 H 0.8882 0.9895 0.5234 0.045 Uiso 1 1 calc R
C25 C 0.9308(8) 0.8942(9) 0.5039(4) 0.042(4) Uani 1 1 d .
H25 H 0.9561 0.9203 0.4876 0.05 Uiso 1 1 calc R
C1A C 0.8066(10) 1.0483(10) 0.6152(4) 0.055(5) Uani 1 1 d .
H1A1 H 0.7701 1.0149 0.6262 0.066 Uiso 1 1 calc R
H1A2 H 0.7766 1.0836 0.6021 0.066 Uiso 1 1 calc R
C2A C 0.8547(8) 0.9999(8) 0.5945(3) 0.034(4) Uiso 1 1 d .
H2A1 H 0.8875 0.9665 0.6073 0.041 Uiso 1 1 calc R
H2A2 H 0.8881 1.0329 0.5818 0.041 Uiso 1 1 calc R
C3A C 0.8053(10) 0.9509(10) 0.5732(4) 0.053(5) Uiso 1 1 d .
H3A1 H 0.7698 0.9846 0.5618 0.064 Uiso 1 1 calc R
H3A2 H 0.7743 0.9161 0.5861 0.064 Uiso 1 1 calc R
Co2 Co 0 0.75 0.65957(9) 0.0749(15) Uani 1 2 d S
Cl2 Cl 0.1021(4) 0.6507(3) 0.65873(14) 0.089(2) Uani 1 1 d .
N3 N 0.0660(11) 0.8121(9) 0.6233(4) 0.072(5) Uani 1 1 d .
C31 C 0.1440(15) 0.8185(13) 0.6247(5) 0.081(7) Uani 1 1 d .
H31 H 0.1701 0.7955 0.6415 0.098 Uiso 1 1 calc R
C32 C 0.1878(13) 0.8588(13) 0.6017(6) 0.083(7) Uani 1 1 d .
H32 H 0.2419 0.8578 0.6026 0.1 Uiso 1 1 calc R
C33 C 0.1522(14) 0.8986(11) 0.5784(5) 0.065(6) Uani 1 1 d .
C34 C 0.0730(14) 0.8958(12) 0.5782(5) 0.076(6) Uani 1 1 d .
H34 H 0.0461 0.9236 0.5628 0.091 Uiso 1 1 calc R
C35 C 0.0323(13) 0.8544(13) 0.5995(5) 0.081(6) Uani 1 1 d .
H35 H -0.0217 0.8544 0.598 0.097 Uiso 1 1 calc R
N4 N 0.4338(11) 0.8131(11) 0.4461(5) 0.087(6) Uani 1 1 d .
C41 C 0.4695(14) 0.8471(16) 0.4677(5) 0.099(9) Uani 1 1 d .
H41 H 0.5234 0.8447 0.4695 0.119 Uiso 1 1 calc R
C42 C 0.4231(17) 0.8903(19) 0.4898(6) 0.133(12) Uani 1 1 d .
H42 H 0.4494 0.9155 0.506 0.16 Uiso 1 1 calc R
C43 C 0.3459(14) 0.8979(13) 0.4892(5) 0.074(6) Uani 1 1 d .
C44 C 0.3124(12) 0.8636(16) 0.4647(6) 0.091(8) Uani 1 1 d .
H44 H 0.2595 0.8704 0.4611 0.109 Uiso 1 1 calc R
C45 C 0.3558(14) 0.8173(15) 0.4440(6) 0.093(8) Uani 1 1 d .
H45 H 0.3303 0.7887 0.4285 0.112 Uiso 1 1 calc R
C1B C 0.2003(14) 0.9466(13) 0.5547(6) 0.110(9) Uani 1 1 d .
H1B1 H 0.1651 0.9771 0.5418 0.132 Uiso 1 1 calc R
H1B2 H 0.2329 0.9825 0.5664 0.132 Uiso 1 1 calc R
C2B C 0.2500(13) 0.8994(13) 0.5338(5) 0.094(7) Uiso 1 1 d .
H2B1 H 0.2173 0.8662 0.5209 0.113 Uiso 1 1 calc R
H2B2 H 0.2829 0.8662 0.5467 0.113 Uiso 1 1 calc R
C3B C 0.3005(13) 0.9483(13) 0.5126(5) 0.091(7) Uiso 1 1 d .
H3B1 H 0.3368 0.978 0.5254 0.11 Uiso 1 1 calc R
H3B2 H 0.2682 0.9847 0.501 0.11 Uiso 1 1 calc R

loop_
_atom_site_aniso_label
_atom_site_aniso_U_11
_atom_site_aniso_U_22
_atom_site_aniso_U_33
_atom_site_aniso_U_23
_atom_site_aniso_U_13
_atom_site_aniso_U_12
Co1 0.0249(17) 0.0366(18) 0.0302(16) 0 0 -0.0034(13)
Cl1 0.035(2) 0.045(3) 0.057(3) -0.007(2) -0.003(2) 0.0028(19)
N1 0.036(8) 0.044(9) 0.029(8) 0.008(6) 0.001(6) -0.001(7)
C11 0.049(11) 0.032(10) 0.039(10) 0.010(8) -0.002(8) 0.005(8)
C12 0.051(11) 0.028(10) 0.062(12) 0.007(9) -0.006(10) 0.000(9)
C13 0.032(10) 0.079(14) 0.031(10) -0.015(9) -0.004(8) -0.005(9)
C14 0.046(10) 0.027(9) 0.043(10) 0.006(8) -0.015(8) 0.000(8)
C15 0.056(11) 0.025(9) 0.050(12) -0.006(8) 0.006(9) -0.010(8)
N2 0.042(8) 0.026(8) 0.054(10) -0.001(7) -0.019(7) -0.009(6)
C21 0.079(13) 0.026(9) 0.042(10) 0.012(9) 0.031(10) -0.014(9)
C22 0.068(13) 0.024(10) 0.056(12) -0.012(9) 0.010(10) -0.005(9)
C23 0.031(10) 0.049(12) 0.040(11) -0.017(9) -0.010(8) 0.004(8)
C24 0.051(11) 0.029(9) 0.033(10) -0.006(8) -0.001(9) 0.002(8)
C25 0.034(10) 0.037(11) 0.054(11) 0.002(9) 0.001(9) -0.008(8)
C1A 0.051(11) 0.060(12) 0.055(12) -0.029(10) -0.019(9) -0.005(9)
Co2 0.105(3) 0.059(3) 0.062(3) 0 0 -0.007(2)
Cl2 0.108(5) 0.068(4) 0.091(4) -0.002(3) -0.009(4) -0.001(3)
N3 0.088(14) 0.069(12) 0.060(11) 0.010(9) -0.002(10) 0.008(10)
C31 0.092(19) 0.093(17) 0.059(14) -0.016(13) -0.012(14) 0.013(14)
C32 0.081(16) 0.082(16) 0.086(17) 0.010(14) 0.019(15) -0.021(13)
C33 0.084(17) 0.050(13) 0.061(15) 0.000(11) 0.013(13) 0.006(12)
C34 0.090(18) 0.090(17) 0.047(13) 0.014(12) -0.001(13) 0.001(14)
C35 0.075(16) 0.092(17) 0.076(16) -0.013(14) 0.001(15) 0.011(14)
N4 0.057(13) 0.118(16) 0.086(15) -0.021(12) 0.019(11) 0.002(11)
C41 0.073(16) 0.17(3) 0.060(15) -0.044(16) -0.003(14) -0.031(16)
C42 0.10(2) 0.22(4) 0.077(19) -0.01(2) 0.026(17) -0.06(2)
C43 0.064(16) 0.085(16) 0.072(16) -0.002(13) 0.017(13) 0.007(13)
C44 0.044(14) 0.15(2) 0.083(18) -0.005(16) -0.003(13) 0.009(15)
C45 0.057(16) 0.12(2) 0.10(2) -0.005(16) -0.018(14) -0.012(14)
C1B 0.12(2) 0.086(18) 0.13(2) 0.022(16) 0.057(18) 0.039(16)

loop_
_atom_type_symbol
_atom_type_description
_atom_type_scat_dispersion_real
_atom_type_scat_dispersion_imag
_atom_type_scat_source
C C 0.0033 0.0016 'International Tables Vol C Tables 4.2.6.8 and 6.1.1.4'
H H 0 0 'International Tables Vol C Tables 4.2.6.8 and 6.1.1.4'
N N 0.0061 0.0033 'International Tables Vol C Tables 4.2.6.8 and 6.1.1.4'
O O 0.0106 0.006 'International Tables Vol C Tables 4.2.6.8 and 6.1.1.4'
Cl Cl 0.1484 0.1585 'International Tables Vol C Tables 4.2.6.8 and 6.1.1.4'
Co Co 0.3494 0.9721 'International Tables Vol C Tables 4.2.6.8 and 6.1.1.4'

loop_
_geom_angle_atom_site_label_1
_geom_angle_atom_site_label_2
_geom_angle_atom_site_label_3
_geom_angle
_geom_angle_site_symmetry_1
_geom_angle_site_symmetry_3
N1 Co1 N1 91.4(6) . 2_775
N1 Co1 N2 177.8(5) . 4_575
N1 Co1 N2 87.8(4) 2_775 4_575
N1 Co1 N2 87.8(4) . 3_655
N1 Co1 N2 177.8(5) 2_775 3_655
N2 Co1 N2 93.0(7) 4_575 3_655
N1 Co1 Cl1 88.5(4) . 2_775
N1 Co1 Cl1 91.1(3) 2_775 2_775
N2 Co1 Cl1 89.4(3) 4_575 2_775
N2 Co1 Cl1 91.0(3) 3_655 2_775
N1 Co1 Cl1 91.1(3) . .
N1 Co1 Cl1 88.5(4) 2_775 .
N2 Co1 Cl1 91.0(3) 4_575 .
N2 Co1 Cl1 89.4(3) 3_655 .
Cl1 Co1 Cl1 179.4(2) 2_775 .
C15 N1 C11 113.6(13) . .
C15 N1 Co1 123.6(10) . .
C11 N1 Co1 122.8(10) . .
C12 C11 N1 125.3(14) . .
C13 C12 C11 119.5(15) . .
C12 C13 C14 117.4(15) . .
C12 C13 C1A 120.6(17) . .
C14 C13 C1A 121.8(15) . .
C15 C14 C13 118.7(14) . .
N1 C15 C14 125.4(14) . .
C21 N2 C25 115.5(14) . .
C21 N2 Co1 122.9(10) . 7_644
C25 N2 Co1 121.6(11) . 7_644
N2 C21 C22 124.8(15) . .
C21 C22 C23 119.0(16) . .
C24 C23 C22 117.0(15) . .
C24 C23 C3A 120.7(15) . .
C22 C23 C3A 122.2(16) . .
C23 C24 C25 121.8(15) . .
N2 C25 C24 122.0(15) . .
C2A C1A C13 115.5(14) . .
C1A C2A C3A 111.1(12) . .
C2A C3A C23 114.1(13) . .
N3 Co2 N3 90.9(10) . 2_565
N3 Co2 N4 89.1(7) . 4_465
N3 Co2 N4 177.8(7) 2_565 4_465
N3 Co2 N4 177.8(7) . 3
N3 Co2 N4 89.1(7) 2_565 3
N4 Co2 N4 90.9(11) 4_465 3
N3 Co2 Cl2 91.2(5) . 2_565
N3 Co2 Cl2 87.6(5) 2_565 2_565
N4 Co2 Cl2 90.2(5) 4_465 2_565
N4 Co2 Cl2 91.0(5) 3 2_565
N3 Co2 Cl2 87.6(5) . .
N3 Co2 Cl2 91.2(5) 2_565 .
N4 Co2 Cl2 91.0(5) 4_465 .
N4 Co2 Cl2 90.2(5) 3 .
Cl2 Co2 Cl2 178.3(3) 2_565 .
C31 N3 C35 114.1(19) . .
C31 N3 Co2 121.8(15) . .
C35 N3 Co2 123.8(16) . .
N3 C31 C32 123(2) . .
C33 C32 C31 121(2) . .
C32 C33 C34 116(2) . .
C32 C33 C1B 120(2) . .
C34 C33 C1B 124(2) . .
C35 C34 C33 122(2) . .
C34 C35 N3 124(2) . .
C41 N4 C45 121(2) . .
C41 N4 Co2 119.4(17) . 7_554
C45 N4 Co2 119.7(18) . 7_554
N4 C41 C42 116(2) . .
C43 C42 C41 126(3) . .
C44 C43 C42 114(2) . .
C44 C43 C3B 122(2) . .
C42 C43 C3B 123(3) . .
C43 C44 C45 121(2) . .
N4 C45 C44 121(2) . .
C2B C1B C33 114.0(19) . .
C1B C2B C3B 113(2) . .
C2B C3B C43 111.4(19) . .

loop_
_geom_bond_atom_site_label_1
_geom_bond_atom_site_label_2
_geom_bond_distance
_geom_bond_site_symmetry_2
O2W O3W 1.60(6) .
Co1 N1 2.154(13) .
Co1 N1 2.154(13) 2_775
Co1 N2 2.197(13) 4_575
Co1 N2 2.197(13) 3_655
Co1 Cl1 2.451(4) 2_775
Co1 Cl1 2.451(4) .
N1 C15 1.346(19) .
N1 C11 1.387(19) .
C11 C12 1.38(2) .
C12 C13 1.37(2) .
C13 C14 1.43(2) .
C13 C1A 1.52(2) .
C14 C15 1.39(2) .
N2 C21 1.321(18) .
N2 C25 1.329(18) .
N2 Co1 2.197(13) 7_644
C21 C22 1.33(2) .
C22 C23 1.37(2) .
C23 C24 1.32(2) .
C23 C3A 1.56(2) .
C24 C25 1.35(2) .
C1A C2A 1.46(2) .
C2A C3A 1.50(2) .
Co2 N3 2.186(17) .
Co2 N3 2.186(17) 2_565
Co2 N4 2.205(17) 4_465
Co2 N4 2.205(17) 3
Co2 Cl2 2.448(6) 2_565
Co2 Cl2 2.448(6) .
N3 C31 1.35(3) .
N3 C35 1.37(2) .
C31 C32 1.41(3) .
C32 C33 1.35(3) .
C33 C34 1.36(3) .
C33 C1B 1.54(3) .
C34 C35 1.34(3) .
N4 C41 1.25(2) .
N4 C45 1.34(3) .
N4 Co2 2.205(17) 7_554
C41 C42 1.43(3) .
C42 C43 1.33(3) .
C43 C44 1.32(3) .
C43 C3B 1.53(3) .
C44 C45 1.40(3) .
C1B C2B 1.47(3) .
C2B C3B 1.51(3) .
